data_4060002
loop_
_publ_author_name
'Biwu Ma'
'Jian Li'
'Peter I. Djurovich'
'Muhammed Yousufuddin'
'Robert Bau'
'Mark E. Thompson'

_publ_section_title
;
Synthetic Control of Pt...Pt Separation and Photophysics of Binuclear
Platinum Complexes
;
_journal_name_full 'Journal of the American Chemical Society'
_journal_page_first 28
_journal_page_last 29
_journal_paper_doi 10.1021/ja044313w
_journal_volume 127
_journal_year 2005
_chemical_formula_sum 'C28 H18 F4 N6 Pt2'
_chemical_formula_weight 904.66
_space_group_IT_number 2
_space_group_name_Hall '-P 1'
_space_group_name_H-M_alt 'P -1'
_symmetry_cell_setting triclinic
_symmetry_space_group_name_Hall '-P 1'
_symmetry_space_group_name_H-M 'P -1'
_atom_sites_solution_hydrogens geom
_atom_sites_solution_primary direct
_atom_sites_solution_secondary difmap
_cell_angle_alpha 73.149(4)
_cell_angle_beta 71.641(3)
_cell_angle_gamma 68.191(3)
_cell_formula_units_Z 2
_cell_length_a 9.081(2)
_cell_length_b 12.134(3)
_cell_length_c 13.362(3)
_cell_measurement_reflns_used 4382
_cell_measurement_temperature 128(2)
_cell_measurement_theta_max 27.41
_cell_measurement_theta_min 2.21
_cell_volume 1272.2(5)
_diffrn_ambient_temperature 128(2)
_diffrn_measurement_device_type 'CCD area detector'
_diffrn_measurement_method 'phi and omega scans'
_diffrn_radiation_monochromator graphite
_diffrn_radiation_source 'fine-focus sealed tube'
_diffrn_radiation_type MoK\a
_diffrn_radiation_wavelength 0.71073
_diffrn_reflns_av_R_equivalents 0.0220
_diffrn_reflns_av_sigmaI/netI 0.0476
_diffrn_reflns_limit_h_max 11
_diffrn_reflns_limit_h_min -11
_diffrn_reflns_limit_k_max 13
_diffrn_reflns_limit_k_min -15
_diffrn_reflns_limit_l_max 17
_diffrn_reflns_limit_l_min -13
_diffrn_reflns_number 7791
_diffrn_reflns_theta_max 27.41
_diffrn_reflns_theta_min 2.21
_exptl_absorpt_coefficient_mu 11.045
_exptl_absorpt_correction_type none
_exptl_crystal_colour yellow
_exptl_crystal_density_diffrn 2.362
_exptl_crystal_density_meas 0
_exptl_crystal_density_method 'not measured'
_exptl_crystal_description ?
_exptl_crystal_F_000 840
_exptl_crystal_size_max ?
_exptl_crystal_size_mid ?
_exptl_crystal_size_min ?
_refine_ls_extinction_coef ?
_refine_ls_extinction_method none
_refine_ls_goodness_of_fit_ref 1.026
_refine_ls_hydrogen_treatment mixed
_refine_ls_matrix_type full
_refine_ls_number_parameters 361
_refine_ls_number_reflns 5457
_refine_ls_number_restraints 0
_refine_ls_restrained_S_all 1.026
_refine_ls_R_factor_all 0.0511
_refine_ls_R_factor_gt 0.0404
_refine_ls_shift/su_max 0.001
_refine_ls_shift/su_mean 0.000
_refine_ls_structure_factor_coef Fsqd
_refine_ls_weighting_details 'calc w=1/[\s^2^(Fo^2^)+(0.0613P)^2^+4.0044P] where P=(Fo^2^+2Fc^2^)/3'
_refine_ls_weighting_scheme calc
_refine_ls_wR_factor_gt 0.1036
_refine_ls_wR_factor_ref 0.1085
_reflns_number_gt 4444
_reflns_number_total 5457
_reflns_threshold_expression >2sigma(I)
_cod_depositor_comments
;
The following automatic conversions were performed:
'_symmetry_cell_setting' value 'Triclinic' changed to 'triclinic'
according to '/home/saulius/struct/CIF-dictionaries/cif_core.dic'
dictionary named 'cif_core.dic' version 2.4.1 from 2010-06-29.

Automatic conversion script
Id: cif_fix_enum 1527 2010-12-29 10:47:43Z saulius 
;
_cod_database_code 4060002

loop_
_symmetry_equiv_pos_as_xyz
'x, y, z'
'-x, -y, -z'

loop_
_atom_site_label
_atom_site_type_symbol
_atom_site_fract_x
_atom_site_fract_y
_atom_site_fract_z
_atom_site_U_iso_or_equiv
_atom_site_adp_type
_atom_site_occupancy
_atom_site_symmetry_multiplicity
_atom_site_calc_flag
_atom_site_refinement_flags
_atom_site_disorder_assembly
_atom_site_disorder_group
Pt1 Pt 0.20441(4) 0.31809(3) 0.18415(2) 0.02627(11) Uani 1 1 d . . .
Pt2 Pt 0.33310(4) 0.05618(3) 0.35518(2) 0.02202(10) Uani 1 1 d . . .
F1 F 0.0090(11) 0.1978(8) -0.0989(7) 0.091(3) Uani 1 1 d . . .
F2 F -0.3631(9) 0.5114(7) 0.0763(6) 0.074(2) Uani 1 1 d . . .
F3 F 0.3214(8) -0.3003(5) 0.1956(5) 0.0504(15) Uani 1 1 d . . .
F4 F 0.1143(10) -0.3107(6) 0.5607(5) 0.066(2) Uani 1 1 d . . .
N1 N 0.3990(9) 0.1829(6) 0.1295(6) 0.0305(16) Uani 1 1 d . . .
N2 N 0.4514(9) 0.0806(6) 0.2006(5) 0.0271(15) Uani 1 1 d . . .
N3 N 0.3421(9) 0.3119(6) 0.2844(6) 0.0284(16) Uani 1 1 d . . .
N4 N 0.3769(9) 0.2118(6) 0.3603(6) 0.0292(16) Uani 1 1 d . . .
N5 N 0.0063(9) 0.4524(6) 0.2374(6) 0.0324(17) Uani 1 1 d . . .
N6 N 0.2170(8) 0.0206(6) 0.5099(5) 0.0244(14) Uani 1 1 d . . .
C1 C 0.5087(14) 0.1773(9) 0.0366(8) 0.044(2) Uani 1 1 d . . .
H1 H 0.5004 0.2391 -0.0261 0.053 Uiso 1 1 calc R . .
C2 C 0.6356(13) 0.0718(9) 0.0421(8) 0.041(2) Uani 1 1 d . . .
H2 H 0.7285 0.0452 -0.0130 0.049 Uiso 1 1 calc R . .
C3 C 0.5950(12) 0.0134(8) 0.1477(7) 0.034(2) Uani 1 1 d . . .
H3 H 0.6592 -0.0632 0.1788 0.041 Uiso 1 1 calc R . .
C4 C 0.4096(11) 0.3901(8) 0.2923(8) 0.034(2) Uani 1 1 d . . .
H4 H 0.4058 0.4668 0.2463 0.041 Uiso 1 1 calc R . .
C5 C 0.4848(11) 0.3425(8) 0.3769(8) 0.035(2) Uani 1 1 d . . .
H5 H 0.5413 0.3781 0.4010 0.042 Uiso 1 1 calc R . .
C6 C 0.4592(10) 0.2301(8) 0.4192(7) 0.0301(19) Uani 1 1 d . . .
H6 H 0.4943 0.1748 0.4801 0.036 Uiso 1 1 calc R . .
C7 C -0.0046(12) 0.5083(8) 0.3140(8) 0.035(2) Uani 1 1 d . . .
H7 H 0.0874 0.4862 0.3433 0.042 Uiso 1 1 calc R . .
C8 C -0.1445(12) 0.5970(9) 0.3521(9) 0.044(2) Uani 1 1 d . . .
H8 H -0.1501 0.6347 0.4069 0.053 Uiso 1 1 calc R . .
C9 C -0.2752(13) 0.6281(9) 0.3066(9) 0.048(3) Uani 1 1 d . . .
H9 H -0.3728 0.6886 0.3306 0.057 Uiso 1 1 calc R . .
C10 C -0.2675(12) 0.5740(9) 0.2281(8) 0.044(2) Uani 1 1 d . . .
H10 H -0.3583 0.5973 0.1973 0.053 Uiso 1 1 calc R . .
C11 C -0.1243(11) 0.4834(8) 0.1930(7) 0.033(2) Uani 1 1 d . . .
C12 C -0.0952(12) 0.4110(8) 0.1132(7) 0.035(2) Uani 1 1 d . . .
C13 C -0.2077(12) 0.4219(9) 0.0582(8) 0.039(2) Uani 1 1 d . . .
C14 C -0.1753(14) 0.3507(11) -0.0127(8) 0.049(3) Uani 1 1 d . . .
H14 H -0.2533 0.3584 -0.0498 0.059 Uiso 1 1 calc R . .
C15 C -0.0216(17) 0.2660(11) -0.0277(8) 0.055(3) Uani 1 1 d . . .
C16 C 0.0956(13) 0.2524(9) 0.0233(7) 0.038(2) Uani 1 1 d . . .
H16 H 0.1994 0.1933 0.0094 0.045 Uiso 1 1 calc R . .
C17 C 0.0610(10) 0.3245(8) 0.0938(6) 0.0271(18) Uani 1 1 d . . .
C18 C 0.1840(11) 0.0885(8) 0.5825(7) 0.031(2) Uani 1 1 d . . .
H18 H 0.2103 0.1622 0.5586 0.038 Uiso 1 1 calc R . .
C19 C 0.1131(11) 0.0563(9) 0.6907(7) 0.035(2) Uani 1 1 d . . .
H19 H 0.0932 0.1059 0.7400 0.042 Uiso 1 1 calc R . .
C20 C 0.0717(11) -0.0516(9) 0.7252(7) 0.038(2) Uani 1 1 d . . .
H20 H 0.0219 -0.0763 0.7984 0.045 Uiso 1 1 calc R . .
C21 C 0.1052(11) -0.1214(8) 0.6499(7) 0.033(2) Uani 1 1 d . . .
H21 H 0.0802 -0.1955 0.6722 0.039 Uiso 1 1 calc R . .
C22 C 0.1747(9) -0.0844(7) 0.5426(7) 0.0245(17) Uani 1 1 d . . .
C23 C 0.2169(10) -0.1494(7) 0.4555(6) 0.0242(17) Uani 1 1 d . . .
C24 C 0.1857(12) -0.2547(8) 0.4643(7) 0.034(2) Uani 1 1 d . . .
C25 C 0.2225(13) -0.3090(8) 0.3798(8) 0.038(2) Uani 1 1 d . . .
H25 H 0.2027 -0.3833 0.3888 0.046 Uiso 1 1 calc R . .
C26 C 0.2893(11) -0.2515(8) 0.2815(7) 0.0312(19) Uani 1 1 d . . .
C27 C 0.3240(10) -0.1450(7) 0.2659(6) 0.0258(17) Uani 1 1 d . . .
H27 H 0.3698 -0.1079 0.1958 0.031 Uiso 1 1 calc R . .
C28 C 0.2914(10) -0.0927(7) 0.3535(6) 0.0212(16) Uani 1 1 d . . .

loop_
_atom_site_aniso_label
_atom_site_aniso_U_11
_atom_site_aniso_U_22
_atom_site_aniso_U_33
_atom_site_aniso_U_23
_atom_site_aniso_U_13
_atom_site_aniso_U_12
Pt1 0.0352(2) 0.01954(17) 0.02668(18) -0.00095(13) -0.01057(14) -0.01129(14)
Pt2 0.02820(18) 0.01741(16) 0.02314(17) -0.00379(12) -0.00931(13) -0.00739(12)
F1 0.091(6) 0.112(7) 0.083(6) -0.058(5) -0.022(5) -0.016(5)
F2 0.060(5) 0.085(5) 0.069(5) -0.006(4) -0.021(4) -0.015(4)
F3 0.077(4) 0.044(3) 0.042(3) -0.018(3) -0.010(3) -0.029(3)
F4 0.100(6) 0.059(4) 0.045(4) -0.013(3) 0.007(4) -0.050(4)
N1 0.043(4) 0.027(4) 0.028(4) 0.001(3) -0.016(3) -0.017(3)
N2 0.034(4) 0.023(3) 0.028(4) -0.005(3) -0.008(3) -0.012(3)
N3 0.032(4) 0.019(3) 0.038(4) -0.001(3) -0.015(3) -0.010(3)
N4 0.036(4) 0.020(3) 0.037(4) -0.006(3) -0.016(3) -0.007(3)
N5 0.043(4) 0.023(4) 0.039(4) -0.002(3) -0.017(4) -0.016(3)
N6 0.031(4) 0.017(3) 0.027(4) -0.005(3) -0.010(3) -0.006(3)
C1 0.071(7) 0.038(5) 0.029(5) 0.001(4) -0.010(5) -0.029(5)
C2 0.053(6) 0.036(5) 0.040(5) -0.009(4) -0.008(5) -0.024(5)
C3 0.044(5) 0.032(5) 0.033(5) -0.009(4) -0.007(4) -0.016(4)
C4 0.033(5) 0.024(4) 0.046(5) -0.008(4) -0.011(4) -0.009(4)
C5 0.037(5) 0.031(5) 0.048(6) -0.011(4) -0.019(4) -0.014(4)
C6 0.027(4) 0.029(4) 0.039(5) -0.005(4) -0.016(4) -0.009(4)
C7 0.043(5) 0.029(5) 0.043(5) -0.011(4) -0.009(4) -0.018(4)
C8 0.037(5) 0.035(5) 0.064(7) -0.014(5) -0.008(5) -0.013(4)
C9 0.046(6) 0.029(5) 0.057(7) -0.014(5) -0.004(5) -0.002(4)
C10 0.039(6) 0.039(6) 0.047(6) 0.004(5) -0.013(5) -0.008(4)
C11 0.041(5) 0.025(4) 0.033(5) 0.007(4) -0.013(4) -0.018(4)
C12 0.046(6) 0.032(5) 0.029(5) 0.003(4) -0.011(4) -0.021(4)
C13 0.045(6) 0.040(5) 0.034(5) 0.004(4) -0.015(4) -0.017(5)
C14 0.059(7) 0.073(8) 0.032(5) 0.006(5) -0.022(5) -0.041(6)
C15 0.090(9) 0.066(8) 0.026(5) -0.009(5) -0.011(5) -0.045(7)
C16 0.050(6) 0.040(5) 0.023(4) -0.004(4) -0.001(4) -0.021(5)
C17 0.031(5) 0.026(4) 0.026(4) 0.004(3) -0.006(4) -0.019(4)
C18 0.037(5) 0.028(4) 0.033(5) -0.016(4) -0.009(4) -0.005(4)
C19 0.037(5) 0.044(5) 0.035(5) -0.017(4) -0.011(4) -0.014(4)
C20 0.035(5) 0.048(6) 0.027(5) -0.003(4) -0.010(4) -0.011(4)
C21 0.035(5) 0.036(5) 0.027(4) -0.008(4) -0.006(4) -0.012(4)
C22 0.021(4) 0.021(4) 0.029(4) -0.005(3) -0.009(3) -0.001(3)
C23 0.025(4) 0.024(4) 0.027(4) -0.005(3) -0.008(3) -0.009(3)
C24 0.041(5) 0.027(4) 0.036(5) -0.003(4) -0.004(4) -0.018(4)
C25 0.054(6) 0.031(5) 0.042(5) -0.006(4) -0.018(5) -0.022(4)
C26 0.041(5) 0.032(5) 0.032(5) -0.016(4) -0.011(4) -0.014(4)
C27 0.030(4) 0.026(4) 0.022(4) -0.007(3) -0.007(3) -0.007(3)
C28 0.030(4) 0.015(3) 0.021(4) -0.005(3) -0.008(3) -0.008(3)
